data_7063588
loop_
_publ_author_name
'Wang, Xi-Rui'
'Hu, Pan'
'Jing, Hui-Xian'
'Yu, Zhang-Biao'
'Yao, Zhen'
'Liu, Xiong-Wei'
'Zhang, Wenjing'
'Peng, Li-Jun'
'Liu, Xiong-Li'

_publ_section_title
;
 Development of chiral modular bifunctional C2-symmetric
 bipyridine/phenanthroline-bipyrroloimidazolone ligands and application in
 noncovalent interaction-assisted enantioselective catalysis
;
_journal_name_full 'New Journal of Chemistry'
_journal_paper_doi 10.1039/D4NJ05018E
_journal_year 2025
_chemical_absolute_configuration ad
_chemical_formula_moiety 'C34 H30 Cl2 N6 O2'
_chemical_formula_sum 'C34 H30 Cl2 N6 O2'
_chemical_formula_weight 625.54
_space_group_crystal_system monoclinic
_space_group_IT_number 4
_space_group_name_Hall 'P 2yb'
_space_group_name_H-M_alt 'P 1 21 1'
_atom_sites_solution_hydrogens geom
_atom_sites_solution_primary dual
_audit_creation_date 2024-08-26
_audit_creation_method
;
Olex2 1.5-beta
(compiled 2022.04.07 svn.rca3783a0 for OlexSys, GUI svn.r6439)
;
_audit_update_record
;
2024-08-26 deposited with the CCDC.	2024-12-30 downloaded from the CCDC.
;
_cell_angle_alpha 90
_cell_angle_beta 92.657(2)
_cell_angle_gamma 90
_cell_formula_units_Z 2
_cell_length_a 13.2041(3)
_cell_length_b 8.8612(3)
_cell_length_c 14.7734(3)
_cell_measurement_reflns_used 12833
_cell_measurement_temperature 169.99(10)
_cell_measurement_theta_max 73.2370
_cell_measurement_theta_min 2.9410
_cell_volume 1726.69(8)
_computing_cell_refinement 'CrysAlisPro 1.171.38.43f (Rigaku OD, 2015)'
_computing_data_collection 'CrysAlisPro 1.171.38.43f (Rigaku OD, 2015)'
_computing_data_reduction 'CrysAlisPro 1.171.38.43f (Rigaku OD, 2015)'
_computing_molecular_graphics 'Olex2 1.5-beta (Dolomanov et al., 2009)'
_computing_publication_material 'Olex2 1.5-beta (Dolomanov et al., 2009)'
_computing_structure_refinement 'SHELXL 2018/3 (Sheldrick, 2015)'
_computing_structure_solution 'SHELXT 2018/2 (Sheldrick, 2018)'
_diffrn_ambient_environment N~2~
_diffrn_ambient_temperature 169.99(10)
_diffrn_detector 'CCD plate'
_diffrn_detector_area_resol_mean 5.2684
_diffrn_detector_type AtlasS2
_diffrn_measured_fraction_theta_full 1.000
_diffrn_measured_fraction_theta_max 0.997
_diffrn_measurement_details
;
List of Runs (angles in degrees, time in seconds):

  # Type    Start    End  Width  t~exp~   \w     \q     \k     \f   Frames
#--------------------------------------------------------------------------
  1  \w   -113.00 -13.00   1.00    1.00    --  -40.73 -57.00-150.00  100
  2  \w   -113.00 -13.00   1.00    1.00    --  -40.73 -57.00 -60.00  100
  3  \w    -96.00  -2.00   1.00    1.00    --  -40.73 125.00 120.00   94
  4  \w   -113.00 -13.00   1.00    1.00    --  -40.73 -57.00   0.00  100
  5  \w   -117.00  -8.00   1.00    1.00    --  -40.73 -77.00  60.00  109
  6  \w     23.00  97.00   1.00    1.00    --   40.73-125.00 -60.00   74
  7  \w     16.00 115.00   1.00    1.00    --   40.73  38.00  30.00   99
  8  \w    -39.00  82.00   1.00    1.00    --   40.73 -19.00-150.00  121
  9  \w     82.00 178.00   1.00    2.67    --  107.58  45.00  60.00   96
 10  \w     34.00 122.00   1.00    2.67    --  107.58-125.00 -30.00   88
 11  \w     75.00 178.00   1.00    2.67    --  107.58  77.00 -90.00  103
 12  \w     78.00 178.00   1.00    2.67    --  107.58  61.00 -30.00  100
 13  \w     26.00 160.00   1.00    2.67    --  107.58 -15.00 -30.00  134
 14  \w     75.00 178.00   1.00    2.67    --  107.58  77.00   0.00  103
 15  \w     75.00 178.00   1.00    2.67    --  107.58  77.00 -60.00  103
 16  \w     31.00 140.00   1.00    2.67    --  107.58 -77.00   0.00  109
 17  \w     75.00 178.00   1.00    2.67    --  107.58  77.00 -30.00  103
 18  \w     78.00 178.00   1.00    2.67    --  107.58  61.00  30.00  100
 19  \w     75.00 178.00   1.00    2.67    --  107.58  77.00  30.00  103
 20  \w     78.00 178.00   1.00    2.67    --  107.58  61.00   0.00  100
 21  \w     82.00 178.00   1.00    2.67    --  107.58  45.00  30.00   96
 22  \w     34.00 122.00   1.00    2.67    --  107.58-125.00 120.00   88
 23  \w     83.00 113.00   1.00    2.67    --  107.58  45.00 -30.00   30
 24  \w    115.00 142.00   1.00    2.67    --  107.58  45.00 -30.00   27
 25  \w     78.00 134.00   1.00    2.67    --  107.58  61.00  60.00   56
 26  \w     78.00 104.00   1.00    2.67    --  107.58  61.00 -60.00   26
 27  \w     82.00 119.00   1.00    2.67    --  107.58  45.00   0.00   37
 28  \w     94.00 175.00   1.00    2.67    --  107.58 125.00 -60.00   81
;
_diffrn_measurement_device 'four-circle diffractometer'
_diffrn_measurement_device_type 'SuperNova, Dual, Cu at zero, AtlasS2'
_diffrn_measurement_method '\w scans'
_diffrn_orient_matrix_type 'CrysAlisPro convention (1999,Acta A55,543-557)'
_diffrn_orient_matrix_UB_11 -0.0862847000
_diffrn_orient_matrix_UB_12 0.0684186000
_diffrn_orient_matrix_UB_13 0.0535029000
_diffrn_orient_matrix_UB_21 0.0675130000
_diffrn_orient_matrix_UB_22 -0.0080554000
_diffrn_orient_matrix_UB_23 0.0878094000
_diffrn_orient_matrix_UB_31 0.0404198000
_diffrn_orient_matrix_UB_32 0.1595192000
_diffrn_orient_matrix_UB_33 -0.0184549000
_diffrn_radiation_monochromator mirror
_diffrn_radiation_probe x-ray
_diffrn_radiation_type 'Cu K\a'
_diffrn_radiation_wavelength 1.54184
_diffrn_reflns_av_R_equivalents 0.0479
_diffrn_reflns_av_unetI/netI 0.0370
_diffrn_reflns_Laue_measured_fraction_full 1.000
_diffrn_reflns_Laue_measured_fraction_max 0.997
_diffrn_reflns_limit_h_max 16
_diffrn_reflns_limit_h_min -13
_diffrn_reflns_limit_k_max 10
_diffrn_reflns_limit_k_min -10
_diffrn_reflns_limit_l_max 17
_diffrn_reflns_limit_l_min -18
_diffrn_reflns_number 25280
_diffrn_reflns_point_group_measured_fraction_full 0.973
_diffrn_reflns_point_group_measured_fraction_max 0.958
_diffrn_reflns_theta_full 67.684
_diffrn_reflns_theta_max 73.596
_diffrn_reflns_theta_min 2.994
_diffrn_source 'micro-focus sealed X-ray tube'
_diffrn_source_type 'SuperNova (Cu) X-ray Source'
_exptl_absorpt_coefficient_mu 1.993
_exptl_absorpt_correction_T_max 1.00000
_exptl_absorpt_correction_T_min 0.33632
_exptl_absorpt_correction_type multi-scan
_exptl_absorpt_process_details
;
CrysAlisPro 1.171.38.43f (Rigaku Oxford Diffraction, 2015)
Empirical absorption correction using spherical harmonics,
 implemented in SCALE3 ABSPACK scaling algorithm.
;
_exptl_crystal_colour 'clear light colourless'
_exptl_crystal_density_diffrn 1.203
_exptl_crystal_description block
_exptl_crystal_F_000 652
_exptl_crystal_size_max 0.15
_exptl_crystal_size_mid 0.12
_exptl_crystal_size_min 0.11
_refine_diff_density_max 0.756
_refine_diff_density_min -0.465
_refine_diff_density_rms 0.071
_refine_ls_abs_structure_details
;
 Flack x determined using 2567 quotients [(I+)-(I-)]/[(I+)+(I-)]
 (Parsons, Flack and Wagner, Acta Cryst. B69 (2013) 249-259).
;
_refine_ls_abs_structure_Flack 0.033(12)
_refine_ls_extinction_method none
_refine_ls_goodness_of_fit_ref 1.057
_refine_ls_hydrogen_treatment constr
_refine_ls_matrix_type full
_refine_ls_number_parameters 461
_refine_ls_number_reflns 6690
_refine_ls_number_restraints 451
_refine_ls_restrained_S_all 1.032
_refine_ls_R_factor_all 0.0716
_refine_ls_R_factor_gt 0.0696
_refine_ls_shift/su_max 0.030
_refine_ls_shift/su_mean 0.001
_refine_ls_structure_factor_coef Fsqd
_refine_ls_weighting_details 'w=1/[\s^2^(Fo^2^)+(0.1252P)^2^+0.9995P] where P=(Fo^2^+2Fc^2^)/3'
_refine_ls_weighting_scheme calc
_refine_ls_wR_factor_gt 0.1974
_refine_ls_wR_factor_ref 0.1991
_reflns_Friedel_coverage 0.800
_reflns_Friedel_fraction_full 0.942
_reflns_Friedel_fraction_max 0.914
_reflns_number_gt 6439
_reflns_number_total 6690
_reflns_threshold_expression 'I > 2\s(I)'
_cod_data_source_file d4nj05018e2.cif
_cod_data_source_block exp_5570
_cod_database_code 7063588
_shelx_shelxl_version_number 2018/3
_shelx_space_group_comment
;
The symmetry employed for this shelxl refinement is uniquely defined
by the following loop, which should always be used as a source of
symmetry information in preference to the above space-group names.
They are only intended as comments.
;
_olex2_refinement_description
;
1. Fixed Uiso
 At 1.2 times of:
  All C(H) groups, All C(H,H) groups
2. Restrained distances
 Cl2-C33 \\sim Cl2A-C33A
 with sigma of 0.02
 C30-C32 \\sim C30A-C32A
 with sigma of 0.04
 C31-C33 \\sim C31A-C33A
 with sigma of 0.04
 N5-C29 \\sim N5-C29A
 with sigma of 0.02
 C29-C30 \\sim C29A-C30A
 with sigma of 0.02
 C29-C34 \\sim C29A-C34A
 with sigma of 0.02
 C29-C33 \\sim C29A-C33A
 with sigma of 0.04
 C30-C31 \\sim C30A-C31A
 with sigma of 0.02
 C31-C32 \\sim C31A-C32A
 with sigma of 0.02
 C29-C31 \\sim C29A-C31A
 with sigma of 0.04
 C32-C33 \\sim C32A-C33A
 with sigma of 0.02
 C30-C34 \\sim C30A-C34A
 with sigma of 0.04
 C33-C34 \\sim C33A-C34A
 with sigma of 0.02
 C32-C34 \\sim C32A-C34A
 with sigma of 0.04
 Cl2-C32 \\sim Cl2A-C32A
 with sigma of 0.04
 Cl2-C34 \\sim Cl2A-C34A
 with sigma of 0.04
 N5-C30 \\sim N5-C30A
 with sigma of 0.04
 N5-C34 \\sim N5-C34A
 with sigma of 0.04
3. Rigid body (RIGU) restrains
 Cl1, Cl2, Cl2A, O1, O2, N1, N2, N3, N4, N5, N6, C1, C2, C3, C4, C5, C6, C7,
 C8, C9, C10, C11, C12, C13, C14, C15, C16, C17, C18, C19, C20, C21, C22, C23,
 C24, C25, C26, C27, C28, C29, C29A, C30, C30A, C31, C31A, C32, C32A, C33, C33A,
  C34, C34A
 with sigma for 1-2 distances of 0.001 and sigma for 1-3 distances of 0.007
4. Others
 Sof(Cl2A)=Sof(C29A)=Sof(C30A)=Sof(H30A)=Sof(C31A)=Sof(H31A)=Sof(C32A)=
 Sof(H32A)=Sof(C33A)=Sof(C34A)=Sof(H34A)=1-FVAR(1)
 Sof(Cl2)=Sof(C29)=Sof(C30)=Sof(H30)=Sof(C31)=Sof(H31)=Sof(C32)=Sof(H32)=
 Sof(C33)=Sof(C34)=Sof(H34)=FVAR(1)
5.a Ternary CH refined with riding coordinates:
 C8(H8), C12(H12), C23(H23), C24(H24)
5.b Secondary CH2 refined with riding coordinates:
 C9(H9A,H9B), C10(H10A,H10B), C11(H11A,H11B), C25(H25A,H25B), C26(H26A,H26B),
 C27(H27A,H27B)
5.c Aromatic/amide H refined with riding coordinates:
 C2(H2), C3(H3), C4(H4), C6(H6), C14(H14), C15(H15), C16(H16), C19(H19),
 C20(H20), C21(H21), C30(H30), C30A(H30A), C31(H31), C31A(H31A), C32(H32),
 C32A(H32A), C34(H34), C34A(H34A)
;
_smtbx_masks_void_probe_radius 1.2
_smtbx_masks_void_truncation_radius 1.2
_olex2_submission_special_instructions 'No special instructions were received'
_oxdiff_exptl_absorpt_empirical_details
;
Empirical correction (ABSPACK) includes:
- Absorption correction using spherical harmonics
- Frame scaling
- Detector area scaling
;
_oxdiff_exptl_absorpt_empirical_full_max 2.274
_oxdiff_exptl_absorpt_empirical_full_min 0.510

loop_
_space_group_symop_operation_xyz
'x, y, z'
'-x, y+1/2, -z'

loop_
_atom_site_label
_atom_site_type_symbol
_atom_site_fract_x
_atom_site_fract_y
_atom_site_fract_z
_atom_site_U_iso_or_equiv
_atom_site_adp_type
_atom_site_occupancy
_atom_site_site_symmetry_order
_atom_site_calc_flag
_atom_site_refinement_flags_posn
_atom_site_refinement_flags_adp
_atom_site_refinement_flags_occupancy
_atom_site_disorder_assembly
_atom_site_disorder_group
Cl1 Cl 0.29138(11) -0.21755(17) 0.77548(9) 0.0546(4) Uani 1 1 d . . . . .
Cl2 Cl 0.3566(3) 0.4959(4) -0.0891(2) 0.0653(11) Uani 0.483(6) 1 d D . P A 1
Cl2A Cl 0.2388(5) 0.3964(7) -0.0009(5) 0.125(3) Uani 0.517(6) 1 d D . P A 2
O1 O 0.2619(3) 0.3511(5) 0.7227(3) 0.0560(10) Uani 1 1 d . . . . .
O2 O 0.2619(4) 0.9130(6) 0.1240(3) 0.0624(11) Uani 1 1 d . . . . .
N1 N 0.1462(3) 0.2501(5) 0.6188(3) 0.0368(8) Uani 1 1 d . . . . .
N2 N 0.0214(3) 0.4341(5) 0.6149(3) 0.0403(8) Uani 1 1 d . . . . .
N3 N 0.1890(3) 0.4291(5) 0.4727(3) 0.0369(8) Uani 1 1 d . . . . .
N4 N 0.3488(3) 0.6633(5) 0.3435(2) 0.0335(7) Uani 1 1 d . . . . .
N5 N 0.4108(3) 0.8222(5) 0.1930(3) 0.0395(8) Uani 1 1 d D . . . .
N6 N 0.4230(4) 0.9828(5) 0.3180(3) 0.0450(9) Uani 1 1 d . . . . .
C1 C 0.1898(3) 0.1062(6) 0.6084(3) 0.0362(9) Uani 1 1 d . . . . .
C2 C 0.2023(4) 0.0418(7) 0.5232(3) 0.0427(10) Uani 1 1 d . . . . .
H2 H 0.182517 0.096047 0.469792 0.051 Uiso 1 1 calc R U . . .
C3 C 0.2434(4) -0.1010(7) 0.5169(3) 0.0435(10) Uani 1 1 d . . . . .
H3 H 0.252195 -0.143067 0.458680 0.052 Uiso 1 1 calc R U . . .
C4 C 0.2722(4) -0.1847(6) 0.5932(4) 0.0442(10) Uani 1 1 d . . . . .
H4 H 0.299500 -0.283425 0.588531 0.053 Uiso 1 1 calc R U . . .
C5 C 0.2590(3) -0.1165(6) 0.6773(3) 0.0407(10) Uani 1 1 d . . . . .
C6 C 0.2185(4) 0.0249(6) 0.6870(3) 0.0399(9) Uani 1 1 d . . . . .
H6 H 0.210106 0.066605 0.745369 0.048 Uiso 1 1 calc R U . . .
C7 C 0.1845(4) 0.3598(6) 0.6761(4) 0.0406(9) Uani 1 1 d . . . . .
C8 C 0.1107(4) 0.4923(6) 0.6688(3) 0.0413(9) Uani 1 1 d . . . . .
H8 H 0.141936 0.578627 0.636643 0.050 Uiso 1 1 calc R U . . .
C9 C 0.0706(5) 0.5454(8) 0.7589(4) 0.0530(13) Uani 1 1 d . . . . .
H9A H 0.081620 0.655127 0.767169 0.064 Uiso 1 1 calc R U . . .
H9B H 0.104800 0.491134 0.810340 0.064 Uiso 1 1 calc R U . . .
C10 C -0.0430(5) 0.5083(8) 0.7522(4) 0.0528(12) Uani 1 1 d . . . . .
H10A H -0.067094 0.474092 0.811237 0.063 Uiso 1 1 calc R U . . .
H10B H -0.083394 0.596917 0.731300 0.063 Uiso 1 1 calc R U . . .
C11 C -0.0493(4) 0.3830(7) 0.6831(4) 0.0465(11) Uani 1 1 d . . . . .
H11A H -0.027371 0.285502 0.710224 0.056 Uiso 1 1 calc R U . . .
H11B H -0.119018 0.372303 0.656213 0.056 Uiso 1 1 calc R U . . .
C12 C 0.0605(4) 0.3118(6) 0.5615(3) 0.0388(9) Uani 1 1 d . . . . .
H12 H 0.007304 0.232756 0.550406 0.047 Uiso 1 1 calc R U . . .
C13 C 0.0954(4) 0.3738(5) 0.4714(3) 0.0370(9) Uani 1 1 d . . . . .
C14 C 0.0294(4) 0.3785(6) 0.3960(4) 0.0407(10) Uani 1 1 d . . . . .
H14 H -0.036546 0.336010 0.397635 0.049 Uiso 1 1 calc R U . . .
C15 C 0.0618(4) 0.4467(6) 0.3180(3) 0.0416(10) Uani 1 1 d . . . . .
H15 H 0.018616 0.450644 0.264737 0.050 Uiso 1 1 calc R U . . .
C16 C 0.1581(4) 0.5090(6) 0.3188(3) 0.0398(9) Uani 1 1 d . . . . .
H16 H 0.181269 0.559678 0.267034 0.048 Uiso 1 1 calc R U . . .
C17 C 0.2199(3) 0.4959(6) 0.3969(3) 0.0357(9) Uani 1 1 d . . . . .
C18 C 0.3265(3) 0.5516(6) 0.4011(3) 0.0350(9) Uani 1 1 d . . . . .
C19 C 0.3983(4) 0.4899(7) 0.4613(4) 0.0455(11) Uani 1 1 d . . . . .
H19 H 0.379673 0.414740 0.503233 0.055 Uiso 1 1 calc R U . . .
C20 C 0.4979(4) 0.5393(7) 0.4596(4) 0.0456(11) Uani 1 1 d . . . . .
H20 H 0.548783 0.496421 0.499239 0.055 Uiso 1 1 calc R U . . .
C21 C 0.5218(4) 0.6508(6) 0.3998(3) 0.0408(10) Uani 1 1 d . . . . .
H21 H 0.589664 0.685506 0.396666 0.049 Uiso 1 1 calc R U . . .
C22 C 0.4445(3) 0.7121(6) 0.3437(3) 0.0338(8) Uani 1 1 d . . . . .
C23 C 0.4648(4) 0.8435(6) 0.2816(3) 0.0393(9) Uani 1 1 d . . . . .
H23 H 0.539277 0.854714 0.273750 0.047 Uiso 1 1 calc R U . . .
C24 C 0.3255(4) 1.0089(7) 0.2704(4) 0.0475(11) Uani 1 1 d . . . . .
H24 H 0.268558 0.980257 0.309247 0.057 Uiso 1 1 calc R U . . .
C25 C 0.3220(6) 1.1797(8) 0.2481(5) 0.0636(15) Uani 1 1 d . . . . .
H25A H 0.281150 1.199569 0.191487 0.076 Uiso 1 1 calc R U . . .
H25B H 0.293755 1.238345 0.298135 0.076 Uiso 1 1 calc R U . . .
C26 C 0.4311(6) 1.2166(9) 0.2375(6) 0.0758(19) Uani 1 1 d . . . . .
H26A H 0.451681 1.192334 0.175551 0.091 Uiso 1 1 calc R U . . .
H26B H 0.444452 1.324836 0.249697 0.091 Uiso 1 1 calc R U . . .
C27 C 0.4854(6) 1.1205(8) 0.3055(5) 0.0662(17) Uani 1 1 d . . . . .
H27A H 0.494996 1.175464 0.363580 0.079 Uiso 1 1 calc R U . . .
H27B H 0.552856 1.092458 0.284248 0.079 Uiso 1 1 calc R U . . .
C28 C 0.3261(4) 0.9100(6) 0.1867(3) 0.0415(9) Uani 1 1 d . . . . .
C29 C 0.4554(9) 0.7118(14) 0.1339(8) 0.036(2) Uani 0.483(6) 1 d D . P A 1
C29A C 0.4184(10) 0.6901(13) 0.1375(7) 0.039(2) Uani 0.517(6) 1 d D . P A 2
C30 C 0.5552(11) 0.6632(18) 0.1485(9) 0.049(3) Uani 0.483(6) 1 d D . P A 1
H30 H 0.596172 0.699427 0.198413 0.059 Uiso 0.483(6) 1 calc R U P A 1
C30A C 0.5150(12) 0.6316(15) 0.1305(10) 0.053(3) Uani 0.517(6) 1 d D . P A 2
H30A H 0.571950 0.677320 0.161052 0.064 Uiso 0.517(6) 1 calc R U P A 2
C31 C 0.5939(12) 0.5573(17) 0.0861(7) 0.058(3) Uani 0.483(6) 1 d D . P A 1
H31 H 0.662243 0.524161 0.093076 0.069 Uiso 0.483(6) 1 calc R U P A 1
C31A C 0.5260(12) 0.5000(17) 0.0757(11) 0.069(3) Uani 0.517(6) 1 d D . P A 2
H31A H 0.591422 0.458976 0.067516 0.083 Uiso 0.517(6) 1 calc R U P A 2
C32 C 0.5306(11) 0.5019(15) 0.0142(8) 0.057(3) Uani 0.483(6) 1 d D . P A 1
H32 H 0.555335 0.429161 -0.026577 0.068 Uiso 0.483(6) 1 calc R U P A 1
C32A C 0.4409(11) 0.4323(17) 0.0344(9) 0.070(3) Uani 0.517(6) 1 d D . P A 2
H32A H 0.449199 0.346685 -0.003277 0.084 Uiso 0.517(6) 1 calc R U P A 2
C33 C 0.4318(10) 0.5549(12) 0.0035(7) 0.049(2) Uani 0.483(6) 1 d D . P A 1
C33A C 0.3437(11) 0.4872(17) 0.0471(9) 0.070(3) Uani 0.517(6) 1 d D . P A 2
C34 C 0.3899(8) 0.6569(12) 0.0639(6) 0.040(2) Uani 0.483(6) 1 d D . P A 1
H34 H 0.320881 0.687236 0.057886 0.048 Uiso 0.483(6) 1 calc R U P A 1
C34A C 0.3306(10) 0.6182(14) 0.1012(8) 0.057(3) Uani 0.517(6) 1 d D . P A 2
H34A H 0.264920 0.655745 0.112429 0.068 Uiso 0.517(6) 1 calc R U P A 2

loop_
_atom_site_aniso_label
_atom_site_aniso_U_11
_atom_site_aniso_U_22
_atom_site_aniso_U_33
_atom_site_aniso_U_23
_atom_site_aniso_U_13
_atom_site_aniso_U_12
Cl1 0.0605(8) 0.0499(8) 0.0535(7) 0.0067(6) 0.0025(5) 0.0100(6)
Cl2 0.102(3) 0.0490(19) 0.0444(14) -0.0137(12) -0.0066(14) 0.0096(16)
Cl2A 0.126(4) 0.096(4) 0.148(5) -0.069(4) -0.042(3) 0.016(3)
O1 0.0496(18) 0.045(2) 0.073(2) -0.0087(19) -0.0072(16) 0.0002(17)
O2 0.066(2) 0.059(3) 0.061(2) -0.005(2) -0.0085(17) 0.007(2)
N1 0.0402(18) 0.0293(18) 0.0415(18) 0.0050(13) 0.0087(14) -0.0028(13)
N2 0.0353(17) 0.038(2) 0.048(2) 0.0035(16) 0.0140(14) 0.0018(15)
N3 0.0372(16) 0.036(2) 0.0383(17) 0.0047(15) 0.0092(14) 0.0021(15)
N4 0.0361(16) 0.0341(19) 0.0310(16) -0.0013(14) 0.0092(13) -0.0009(13)
N5 0.0486(19) 0.035(2) 0.0356(16) 0.0007(15) 0.0133(14) 0.0020(15)
N6 0.056(2) 0.034(2) 0.046(2) -0.0025(16) 0.0106(16) -0.0091(16)
C1 0.034(2) 0.032(2) 0.0436(19) 0.0028(15) 0.0075(16) -0.0031(16)
C2 0.042(2) 0.043(2) 0.043(2) 0.0001(18) 0.0078(18) 0.0037(19)
C3 0.043(2) 0.044(2) 0.044(2) -0.0041(18) 0.0119(18) 0.0026(19)
C4 0.042(2) 0.039(3) 0.052(2) -0.0017(18) 0.0109(18) 0.0040(19)
C5 0.032(2) 0.041(2) 0.049(2) 0.0009(18) 0.0054(17) 0.0012(17)
C6 0.037(2) 0.041(2) 0.043(2) 0.0029(17) 0.0075(17) -0.0009(17)
C7 0.0406(19) 0.031(2) 0.051(2) 0.0016(17) 0.0088(15) -0.0046(15)
C8 0.043(2) 0.034(2) 0.048(2) 0.0054(18) 0.0112(17) -0.0015(17)
C9 0.056(3) 0.051(3) 0.053(3) -0.005(2) 0.016(2) 0.002(2)
C10 0.057(3) 0.048(3) 0.055(3) 0.003(2) 0.020(2) 0.002(2)
C11 0.041(2) 0.049(3) 0.051(2) 0.005(2) 0.015(2) -0.001(2)
C12 0.040(2) 0.033(2) 0.044(2) 0.0058(16) 0.0088(16) -0.0002(17)
C13 0.0391(17) 0.026(2) 0.047(2) 0.0042(17) 0.0109(15) 0.0030(16)
C14 0.040(2) 0.031(2) 0.052(2) 0.0025(18) 0.0077(16) 0.0008(18)
C15 0.044(2) 0.037(3) 0.044(2) 0.0005(18) 0.0019(17) 0.0000(18)
C16 0.043(2) 0.039(3) 0.0384(19) 0.0081(19) 0.0079(15) 0.0000(18)
C17 0.0357(18) 0.032(2) 0.0403(18) 0.0036(16) 0.0101(14) 0.0012(16)
C18 0.0355(18) 0.034(2) 0.0363(19) 0.0028(15) 0.0096(14) 0.0008(16)
C19 0.040(2) 0.047(3) 0.049(2) 0.012(2) 0.0073(18) 0.0052(19)
C20 0.039(2) 0.053(3) 0.045(2) 0.006(2) 0.0053(18) 0.004(2)
C21 0.036(2) 0.046(3) 0.041(2) -0.0020(18) 0.0081(15) 0.0034(18)
C22 0.0351(16) 0.038(2) 0.0289(18) -0.0034(15) 0.0099(14) -0.0011(15)
C23 0.038(2) 0.042(2) 0.0394(19) 0.0020(17) 0.0119(15) -0.0053(17)
C24 0.054(2) 0.038(2) 0.051(2) -0.0040(19) 0.0170(19) 0.003(2)
C25 0.086(4) 0.038(3) 0.067(4) -0.002(3) 0.011(3) 0.011(3)
C26 0.093(4) 0.041(4) 0.094(5) 0.013(3) 0.005(4) -0.005(3)
C27 0.072(4) 0.048(3) 0.078(4) 0.010(3) -0.002(3) -0.024(3)
C28 0.045(2) 0.037(2) 0.0432(19) 0.0013(17) 0.0109(15) 0.0000(17)
C29 0.043(5) 0.032(4) 0.033(4) 0.005(3) 0.015(3) -0.001(4)
C29A 0.057(5) 0.035(4) 0.027(4) 0.003(3) 0.018(4) 0.004(4)
C30 0.047(5) 0.056(7) 0.044(5) -0.013(5) 0.006(4) 0.008(5)
C30A 0.060(6) 0.043(6) 0.059(7) 0.007(5) 0.026(5) 0.008(5)
C31 0.084(7) 0.055(6) 0.034(4) 0.000(4) 0.012(4) 0.026(6)
C31A 0.073(7) 0.058(6) 0.077(8) -0.010(6) 0.026(5) 0.013(5)
C32 0.091(6) 0.047(6) 0.035(4) -0.005(4) 0.013(4) 0.026(5)
C32A 0.099(6) 0.049(7) 0.064(7) -0.012(6) 0.015(5) 0.007(5)
C33 0.084(6) 0.030(5) 0.033(4) 0.001(3) 0.011(4) 0.012(4)
C33A 0.094(7) 0.063(6) 0.054(6) -0.015(5) 0.001(5) 0.008(5)
C34 0.049(5) 0.034(5) 0.037(4) 0.000(3) 0.010(3) 0.004(4)
C34A 0.064(6) 0.052(5) 0.055(5) -0.006(4) 0.008(4) 0.000(4)

loop_
_atom_type_symbol
_atom_type_description
_atom_type_scat_dispersion_real
_atom_type_scat_dispersion_imag
_atom_type_scat_source
C C 0.0181 0.0091 'International Tables Vol C Tables 4.2.6.8 and 6.1.1.4'
H H 0.0000 0.0000 'International Tables Vol C Tables 4.2.6.8 and 6.1.1.4'
Cl Cl 0.3639 0.7018 'International Tables Vol C Tables 4.2.6.8 and 6.1.1.4'
N N 0.0311 0.0180 'International Tables Vol C Tables 4.2.6.8 and 6.1.1.4'
O O 0.0492 0.0322 'International Tables Vol C Tables 4.2.6.8 and 6.1.1.4'

loop_
_geom_angle_atom_site_label_1
_geom_angle_atom_site_label_2
_geom_angle_atom_site_label_3
_geom_angle
_geom_angle_site_symmetry_1
_geom_angle_site_symmetry_3
_geom_angle_publ_flag
C1 N1 C12 125.1(4) . . ?
C7 N1 C1 124.6(4) . . ?
C7 N1 C12 109.9(4) . . ?
C11 N2 C8 104.6(4) . . ?
C12 N2 C8 104.9(4) . . ?
C12 N2 C11 113.3(4) . . ?
C13 N3 C17 117.9(4) . . ?
C22 N4 C18 118.1(4) . . ?
C28 N5 C23 110.5(4) . . ?
C28 N5 C29 134.2(6) . . ?
C28 N5 C29A 120.4(7) . . ?
C29 N5 C23 115.2(6) . . ?
C29A N5 C23 124.6(6) . . ?
C23 N6 C27 115.1(5) . . ?
C24 N6 C23 107.2(4) . . ?
C24 N6 C27 106.9(5) . . ?
C2 C1 N1 122.2(4) . . ?
C2 C1 C6 119.7(5) . . ?
C6 C1 N1 118.1(4) . . ?
C1 C2 H2 120.1 . . ?
C3 C2 C1 119.8(5) . . ?
C3 C2 H2 120.1 . . ?
C2 C3 H3 119.0 . . ?
C2 C3 C4 122.0(5) . . ?
C4 C3 H3 119.0 . . ?
C3 C4 H4 121.7 . . ?
C3 C4 C5 116.7(5) . . ?
C5 C4 H4 121.7 . . ?
C4 C5 Cl1 118.8(4) . . ?
C6 C5 Cl1 117.7(4) . . ?
C6 C5 C4 123.5(5) . . ?
C1 C6 H6 120.8 . . ?
C5 C6 C1 118.3(5) . . ?
C5 C6 H6 120.8 . . ?
O1 C7 N1 125.8(5) . . ?
O1 C7 C8 127.6(5) . . ?
N1 C7 C8 106.6(4) . . ?
N2 C8 C7 105.0(4) . . ?
N2 C8 H8 110.2 . . ?
N2 C8 C9 106.0(4) . . ?
C7 C8 H8 110.2 . . ?
C7 C8 C9 114.9(5) . . ?
C9 C8 H8 110.2 . . ?
C8 C9 H9A 110.8 . . ?
C8 C9 H9B 110.8 . . ?
C8 C9 C10 104.7(5) . . ?
H9A C9 H9B 108.9 . . ?
C10 C9 H9A 110.8 . . ?
C10 C9 H9B 110.8 . . ?
C9 C10 H10A 111.2 . . ?
C9 C10 H10B 111.2 . . ?
H10A C10 H10B 109.1 . . ?
C11 C10 C9 102.9(4) . . ?
C11 C10 H10A 111.2 . . ?
C11 C10 H10B 111.2 . . ?
N2 C11 C10 102.7(4) . . ?
N2 C11 H11A 111.2 . . ?
N2 C11 H11B 111.2 . . ?
C10 C11 H11A 111.2 . . ?
C10 C11 H11B 111.2 . . ?
H11A C11 H11B 109.1 . . ?
N1 C12 H12 110.3 . . ?
N1 C12 C13 112.1(4) . . ?
N2 C12 N1 104.2(4) . . ?
N2 C12 H12 110.3 . . ?
N2 C12 C13 109.5(4) . . ?
C13 C12 H12 110.3 . . ?
N3 C13 C12 115.9(4) . . ?
N3 C13 C14 123.5(4) . . ?
C14 C13 C12 120.5(4) . . ?
C13 C14 H14 120.8 . . ?
C13 C14 C15 118.4(5) . . ?
C15 C14 H14 120.8 . . ?
C14 C15 H15 120.5 . . ?
C16 C15 C14 118.9(5) . . ?
C16 C15 H15 120.5 . . ?
C15 C16 H16 120.7 . . ?
C15 C16 C17 118.6(4) . . ?
C17 C16 H16 120.7 . . ?
N3 C17 C16 122.6(4) . . ?
N3 C17 C18 115.7(4) . . ?
C16 C17 C18 121.7(4) . . ?
N4 C18 C17 116.8(4) . . ?
N4 C18 C19 122.2(4) . . ?
C19 C18 C17 120.9(4) . . ?
C18 C19 H19 120.4 . . ?
C18 C19 C20 119.1(5) . . ?
C20 C19 H19 120.4 . . ?
C19 C20 H20 120.5 . . ?
C21 C20 C19 119.1(5) . . ?
C21 C20 H20 120.5 . . ?
C20 C21 H21 120.7 . . ?
C20 C21 C22 118.6(5) . . ?
C22 C21 H21 120.7 . . ?
N4 C22 C21 122.8(4) . . ?
N4 C22 C23 116.2(4) . . ?
C21 C22 C23 121.0(4) . . ?
N5 C23 C22 110.4(4) . . ?
N5 C23 H23 110.4 . . ?
N6 C23 N5 105.0(4) . . ?
N6 C23 C22 110.1(4) . . ?
N6 C23 H23 110.4 . . ?
C22 C23 H23 110.4 . . ?
N6 C24 H24 110.7 . . ?
N6 C24 C25 106.0(5) . . ?
N6 C24 C28 105.3(4) . . ?
C25 C24 H24 110.7 . . ?
C28 C24 H24 110.7 . . ?
C28 C24 C25 113.1(5) . . ?
C24 C25 H25A 111.3 . . ?
C24 C25 H25B 111.3 . . ?
H25A C25 H25B 109.2 . . ?
C26 C25 C24 102.5(6) . . ?
C26 C25 H25A 111.3 . . ?
C26 C25 H25B 111.3 . . ?
C25 C26 H26A 111.0 . . ?
C25 C26 H26B 111.0 . . ?
H26A C26 H26B 109.0 . . ?
C27 C26 C25 104.0(6) . . ?
C27 C26 H26A 111.0 . . ?
C27 C26 H26B 111.0 . . ?
N6 C27 H27A 110.2 . . ?
N6 C27 H27B 110.2 . . ?
C26 C27 N6 107.7(6) . . ?
C26 C27 H27A 110.2 . . ?
C26 C27 H27B 110.2 . . ?
H27A C27 H27B 108.5 . . ?
O2 C28 N5 126.9(5) . . ?
O2 C28 C24 125.0(5) . . ?
N5 C28 C24 108.1(4) . . ?
C30 C29 N5 121.4(10) . . ?
C30 C29 C34 123.6(10) . . ?
C34 C29 N5 115.0(9) . . ?
C30A C29A N5 115.9(11) . . ?
C30A C29A C34A 123.2(11) . . ?
C34A C29A N5 120.5(10) . . ?
C29 C30 H30 121.0 . . ?
C29 C30 C31 117.9(13) . . ?
C31 C30 H30 121.0 . . ?
C29A C30A H30A 121.1 . . ?
C29A C30A C31A 117.7(14) . . ?
C31A C30A H30A 121.1 . . ?
C30 C31 H31 120.0 . . ?
C32 C31 C30 119.9(13) . . ?
C32 C31 H31 120.0 . . ?
C30A C31A H31A 120.0 . . ?
C32A C31A C30A 119.9(13) . . ?
C32A C31A H31A 120.0 . . ?
C31 C32 H32 120.4 . . ?
C33 C32 C31 119.3(10) . . ?
C33 C32 H32 120.4 . . ?
C31A C32A H32A 119.3 . . ?
C31A C32A C33A 121.4(12) . . ?
C33A C32A H32A 119.3 . . ?
C32 C33 Cl2 119.2(8) . . ?
C32 C33 C34 122.8(10) . . ?
C34 C33 Cl2 118.0(9) . . ?
C32A C33A Cl2A 120.6(10) . . ?
C32A C33A C34A 119.8(12) . . ?
C34A C33A Cl2A 119.7(10) . . ?
C29 C34 H34 121.8 . . ?
C33 C34 C29 116.4(10) . . ?
C33 C34 H34 121.8 . . ?
C29A C34A C33A 117.6(11) . . ?
C29A C34A H34A 121.2 . . ?
C33A C34A H34A 121.2 . . ?

loop_
_geom_bond_atom_site_label_1
_geom_bond_atom_site_label_2
_geom_bond_distance
_geom_bond_site_symmetry_2
_geom_bond_publ_flag
Cl1 C5 1.741(5) . ?
Cl2 C33 1.733(12) . ?
Cl2A C33A 1.725(14) . ?
O1 C7 1.209(7) . ?
O2 C28 1.227(7) . ?
N1 C1 1.410(6) . ?
N1 C7 1.370(7) . ?
N1 C12 1.485(6) . ?
N2 C8 1.484(7) . ?
N2 C11 1.475(6) . ?
N2 C12 1.450(6) . ?
N3 C13 1.329(6) . ?
N3 C17 1.346(6) . ?
N4 C18 1.347(6) . ?
N4 C22 1.336(6) . ?
N5 C23 1.473(7) . ?
N5 C28 1.361(7) . ?
N5 C29 1.454(11) . ?
N5 C29A 1.436(10) . ?
N6 C23 1.465(7) . ?
N6 C24 1.456(8) . ?
N6 C27 1.489(7) . ?
C1 C2 1.399(7) . ?
C1 C6 1.403(7) . ?
C2 H2 0.9500 . ?
C2 C3 1.381(8) . ?
C3 H3 0.9500 . ?
C3 C4 1.387(8) . ?
C4 H4 0.9500 . ?
C4 C5 1.400(7) . ?
C5 C6 1.372(8) . ?
C6 H6 0.9500 . ?
C7 C8 1.526(7) . ?
C8 H8 1.0000 . ?
C8 C9 1.528(7) . ?
C9 H9A 0.9900 . ?
C9 H9B 0.9900 . ?
C9 C10 1.535(8) . ?
C10 H10A 0.9900 . ?
C10 H10B 0.9900 . ?
C10 C11 1.509(9) . ?
C11 H11A 0.9900 . ?
C11 H11B 0.9900 . ?
C12 H12 1.0000 . ?
C12 C13 1.530(6) . ?
C13 C14 1.383(7) . ?
C14 H14 0.9500 . ?
C14 C15 1.387(7) . ?
C15 H15 0.9500 . ?
C15 C16 1.386(7) . ?
C16 H16 0.9500 . ?
C16 C17 1.387(7) . ?
C17 C18 1.490(6) . ?
C18 C19 1.382(7) . ?
C19 H19 0.9500 . ?
C19 C20 1.387(8) . ?
C20 H20 0.9500 . ?
C20 C21 1.372(8) . ?
C21 H21 0.9500 . ?
C21 C22 1.395(7) . ?
C22 C23 1.515(7) . ?
C23 H23 1.0000 . ?
C24 H24 1.0000 . ?
C24 C25 1.549(9) . ?
C24 C28 1.516(7) . ?
C25 H25A 0.9900 . ?
C25 H25B 0.9900 . ?
C25 C26 1.492(11) . ?
C26 H26A 0.9900 . ?
C26 H26B 0.9900 . ?
C26 C27 1.477(11) . ?
C27 H27A 0.9900 . ?
C27 H27B 0.9900 . ?
C29 C30 1.394(16) . ?
C29 C34 1.404(15) . ?
C29A C30A 1.384(16) . ?
C29A C34A 1.407(16) . ?
C30 H30 0.9500 . ?
C30 C31 1.426(14) . ?
C30A H30A 0.9500 . ?
C30A C31A 1.431(17) . ?
C31 H31 0.9500 . ?
C31 C32 1.409(19) . ?
C31A H31A 0.9500 . ?
C31A C32A 1.39(2) . ?
C32 H32 0.9500 . ?
C32 C33 1.389(17) . ?
C32A H32A 0.9500 . ?
C32A C33A 1.394(19) . ?
C33 C34 1.403(13) . ?
C33A C34A 1.425(16) . ?
C34 H34 0.9500 . ?
C34A H34A 0.9500 . ?

loop_
_geom_torsion_atom_site_label_1
_geom_torsion_atom_site_label_2
_geom_torsion_atom_site_label_3
_geom_torsion_atom_site_label_4
_geom_torsion
_geom_torsion_site_symmetry_1
_geom_torsion_site_symmetry_2
_geom_torsion_site_symmetry_3
_geom_torsion_site_symmetry_4
_geom_torsion_publ_flag
Cl1 C5 C6 C1 -178.5(4) . . . . ?
Cl2 C33 C34 C29 -174.9(9) . . . . ?
Cl2A C33A C34A C29A -178.8(11) . . . . ?
O1 C7 C8 N2 -170.8(5) . . . . ?
O1 C7 C8 C9 -54.7(7) . . . . ?
N1 C1 C2 C3 -178.6(4) . . . . ?
N1 C1 C6 C5 178.7(4) . . . . ?
N1 C7 C8 N2 9.3(5) . . . . ?
N1 C7 C8 C9 125.4(5) . . . . ?
N1 C12 C13 N3 -30.2(6) . . . . ?
N1 C12 C13 C14 153.5(4) . . . . ?
N2 C8 C9 C10 1.8(6) . . . . ?
N2 C12 C13 N3 84.9(5) . . . . ?
N2 C12 C13 C14 -91.4(5) . . . . ?
N3 C13 C14 C15 -1.1(8) . . . . ?
N3 C17 C18 N4 -156.4(4) . . . . ?
N3 C17 C18 C19 24.0(7) . . . . ?
N4 C18 C19 C20 -3.1(8) . . . . ?
N4 C22 C23 N5 -42.8(5) . . . . ?
N4 C22 C23 N6 72.7(5) . . . . ?
N5 C29 C30 C31 -178.5(13) . . . . ?
N5 C29 C34 C33 177.4(9) . . . . ?
N5 C29A C30A C31A -179.9(12) . . . . ?
N5 C29A C34A C33A -179.7(11) . . . . ?
N6 C24 C25 C26 30.4(7) . . . . ?
N6 C24 C28 O2 -171.4(6) . . . . ?
N6 C24 C28 N5 7.0(6) . . . . ?
C1 N1 C7 O1 2.9(8) . . . . ?
C1 N1 C7 C8 -177.2(4) . . . . ?
C1 N1 C12 N2 161.2(4) . . . . ?
C1 N1 C12 C13 -80.4(5) . . . . ?
C1 C2 C3 C4 0.7(8) . . . . ?
C2 C1 C6 C5 0.4(7) . . . . ?
C2 C3 C4 C5 -0.9(8) . . . . ?
C3 C4 C5 Cl1 178.7(4) . . . . ?
C3 C4 C5 C6 1.0(8) . . . . ?
C4 C5 C6 C1 -0.7(7) . . . . ?
C6 C1 C2 C3 -0.4(7) . . . . ?
C7 N1 C1 C2 -134.4(5) . . . . ?
C7 N1 C1 C6 47.4(6) . . . . ?
C7 N1 C12 N2 -25.9(5) . . . . ?
C7 N1 C12 C13 92.4(5) . . . . ?
C7 C8 C9 C10 -113.7(5) . . . . ?
C8 N2 C11 C10 42.9(5) . . . . ?
C8 N2 C12 N1 30.6(4) . . . . ?
C8 N2 C12 C13 -89.5(5) . . . . ?
C8 C9 C10 C11 23.8(6) . . . . ?
C9 C10 C11 N2 -40.9(6) . . . . ?
C11 N2 C8 C7 94.5(4) . . . . ?
C11 N2 C8 C9 -27.6(5) . . . . ?
C11 N2 C12 N1 -82.9(5) . . . . ?
C11 N2 C12 C13 157.0(4) . . . . ?
C12 N1 C1 C2 37.4(6) . . . . ?
C12 N1 C1 C6 -140.8(4) . . . . ?
C12 N1 C7 O1 -170.0(5) . . . . ?
C12 N1 C7 C8 9.9(5) . . . . ?
C12 N2 C8 C7 -25.0(5) . . . . ?
C12 N2 C8 C9 -147.0(4) . . . . ?
C12 N2 C11 C10 156.6(4) . . . . ?
C12 C13 C14 C15 174.9(5) . . . . ?
C13 N3 C17 C16 0.2(7) . . . . ?
C13 N3 C17 C18 -178.2(4) . . . . ?
C13 C14 C15 C16 -0.8(8) . . . . ?
C14 C15 C16 C17 2.3(8) . . . . ?
C15 C16 C17 N3 -2.1(8) . . . . ?
C15 C16 C17 C18 176.2(5) . . . . ?
C16 C17 C18 N4 25.3(7) . . . . ?
C16 C17 C18 C19 -154.4(5) . . . . ?
C17 N3 C13 C12 -174.7(4) . . . . ?
C17 N3 C13 C14 1.5(7) . . . . ?
C17 C18 C19 C20 176.5(5) . . . . ?
C18 N4 C22 C21 1.1(7) . . . . ?
C18 N4 C22 C23 -176.7(4) . . . . ?
C18 C19 C20 C21 1.7(9) . . . . ?
C19 C20 C21 C22 0.9(8) . . . . ?
C20 C21 C22 N4 -2.4(7) . . . . ?
C20 C21 C22 C23 175.3(5) . . . . ?
C21 C22 C23 N5 139.3(4) . . . . ?
C21 C22 C23 N6 -105.2(5) . . . . ?
C22 N4 C18 C17 -177.9(4) . . . . ?
C22 N4 C18 C19 1.7(7) . . . . ?
C23 N5 C28 O2 -175.9(5) . . . . ?
C23 N5 C28 C24 5.7(5) . . . . ?
C23 N5 C29 C30 -17.5(14) . . . . ?
C23 N5 C29 C34 160.9(8) . . . . ?
C23 N5 C29A C30A -42.7(13) . . . . ?
C23 N5 C29A C34A 130.9(10) . . . . ?
C23 N6 C24 C25 -137.0(4) . . . . ?
C23 N6 C24 C28 -16.9(5) . . . . ?
C23 N6 C27 C26 109.4(7) . . . . ?
C24 N6 C23 N5 20.1(5) . . . . ?
C24 N6 C23 C22 -98.7(5) . . . . ?
C24 N6 C27 C26 -9.6(8) . . . . ?
C24 C25 C26 C27 -35.7(8) . . . . ?
C25 C24 C28 O2 -56.1(8) . . . . ?
C25 C24 C28 N5 122.3(5) . . . . ?
C25 C26 C27 N6 29.0(8) . . . . ?
C27 N6 C23 N5 -98.7(5) . . . . ?
C27 N6 C23 C22 142.5(5) . . . . ?
C27 N6 C24 C25 -13.0(6) . . . . ?
C27 N6 C24 C28 107.1(5) . . . . ?
C28 N5 C23 N6 -16.1(5) . . . . ?
C28 N5 C23 C22 102.6(5) . . . . ?
C28 N5 C29 C30 165.1(10) . . . . ?
C28 N5 C29 C34 -16.4(15) . . . . ?
C28 N5 C29A C30A 163.4(8) . . . . ?
C28 N5 C29A C34A -22.9(14) . . . . ?
C28 C24 C25 C26 -84.5(7) . . . . ?
C29 N5 C23 N6 165.9(6) . . . . ?
C29 N5 C23 C22 -75.4(7) . . . . ?
C29 N5 C28 O2 1.5(12) . . . . ?
C29 N5 C28 C24 -176.9(8) . . . . ?
C29 C30 C31 C32 -2(2) . . . . ?
C29A N5 C23 N6 -172.2(7) . . . . ?
C29A N5 C23 C22 -53.5(8) . . . . ?
C29A N5 C28 O2 -18.7(10) . . . . ?
C29A N5 C28 C24 162.9(7) . . . . ?
C29A C30A C31A C32A -2(2) . . . . ?
C30 C29 C34 C33 -4.1(18) . . . . ?
C30 C31 C32 C33 2(2) . . . . ?
C30A C29A C34A C33A -6.5(19) . . . . ?
C30A C31A C32A C33A -2(2) . . . . ?
C31 C32 C33 Cl2 175.9(11) . . . . ?
C31 C32 C33 C34 -3(2) . . . . ?
C31A C32A C33A Cl2A -177.2(13) . . . . ?
C31A C32A C33A C34A 2(2) . . . . ?
C32 C33 C34 C29 4.0(18) . . . . ?
C32A C33A C34A C29A 2(2) . . . . ?
C34 C29 C30 C31 3(2) . . . . ?
C34A C29A C30A C31A 6.6(19) . . . . ?

loop_
_smtbx_masks_void_nr
_smtbx_masks_void_average_x
_smtbx_masks_void_average_y
_smtbx_masks_void_average_z
_smtbx_masks_void_volume
_smtbx_masks_void_count_electrons
_smtbx_masks_void_content
1 0.000 -0.647 0.000 254.2 63.2 ?
